data_7032951
loop_
_publ_author_name
'Li, Han'
'Shi, Wei'
'Niu, Zheng'
'Zhou, Jing-Min'
'Xiong, Gang'
'Li, Lei-Lei'
'Cheng, Peng'

_publ_section_title
;
 Remarkable Ln(III)3Fe(III)2 clusters with magnetocaloric effect and slow
 magnetic relaxation.
;
_journal_issue 2
_journal_name_full 'Dalton transactions (Cambridge, England : 2003)'
_journal_page_first 468
_journal_page_last 471
_journal_paper_doi 10.1039/c4dt02871f
_journal_volume 44
_journal_year 2015
_chemical_formula_moiety 'C21 H46 Dy3 Fe2 N9 O26, 0.5(C H4 O)'
_chemical_formula_sum 'C21.5 H48 Dy3 Fe2 N9 O26.5'
_chemical_formula_weight 1455.89
_chemical_name_systematic
;
 ? 
;
_space_group_crystal_system monoclinic
_space_group_IT_number 15
_space_group_name_Hall '-C 2yc'
_space_group_name_H-M_alt 'C 1 2/c 1'
_symmetry_space_group_name_Hall '-C 2yc'
_symmetry_space_group_name_H-M 'C 1 2/c 1'
_atom_sites_solution_hydrogens mixed
_atom_sites_solution_primary direct
_atom_sites_solution_secondary difmap
_audit_creation_date 2014-10-24
_audit_creation_method
;
Olex2 1.2
(compiled 2014.09.19 svn.r3010 for OlexSys, GUI svn.r4874)
;
_cell_angle_alpha 90.00
_cell_angle_beta 104.773(4)
_cell_angle_gamma 90.00
_cell_formula_units_Z 8
_cell_length_a 37.7598(17)
_cell_length_b 10.7635(3)
_cell_length_c 21.2450(6)
_cell_measurement_reflns_used 9874
_cell_measurement_temperature 123(2)
_cell_measurement_theta_max 28.7070
_cell_measurement_theta_min 3.4250
_cell_volume 8349.1(5)
_computing_cell_refinement
;
CrysAlisPro, Agilent Technologies,
Version 1.171.36.28 (release 01-02-2013 CrysAlis171 .NET)
(compiled Feb  1 2013,16:14:44)
;
_computing_data_collection
;
CrysAlisPro, Agilent Technologies,
Version 1.171.36.28 (release 01-02-2013 CrysAlis171 .NET)
(compiled Feb  1 2013,16:14:44)
;
_computing_data_reduction
;
CrysAlisPro, Agilent Technologies,
Version 1.171.36.28 (release 01-02-2013 CrysAlis171 .NET)
(compiled Feb  1 2013,16:14:44)
;
_computing_molecular_graphics 'Olex2 (Dolomanov et al., 2009)'
_computing_publication_material 'Olex2 (Dolomanov et al., 2009)'
_computing_structure_refinement 'XL (Sheldrick, 2008)'
_computing_structure_solution 'ShelXS (Sheldrick, 2008)'
_diffrn_ambient_temperature 123(2)
_diffrn_detector_area_resol_mean 16.2116
_diffrn_measured_fraction_theta_full 0.997
_diffrn_measured_fraction_theta_max 0.997
_diffrn_measurement_details
;
  1 omega  -54.00   80.00   1.0000   30.0000
omega____ theta____ kappa____ phi______ frames
    -       18.3497    0.0000 -150.0000 134

  2 omega    7.00   60.00   1.0000   30.0000
omega____ theta____ kappa____ phi______ frames
    -       18.3497  -99.0000  150.0000 53

  3 omega    6.00   55.00   1.0000   30.0000
omega____ theta____ kappa____ phi______ frames
    -       18.3497  -99.0000    0.0000 49

  4 omega   68.00   94.00   1.0000   30.0000
omega____ theta____ kappa____ phi______ frames
    -       18.3497  178.0000    0.0000 26

  5 omega   29.00   90.00   1.0000   30.0000
omega____ theta____ kappa____ phi______ frames
    -       18.3497   19.0000   60.0000 61

  6 omega  -86.00  -48.00   1.0000   30.0000
omega____ theta____ kappa____ phi______ frames
    -      -18.8185 -178.0000   90.0000 38

  7 omega  -34.00   -3.00   1.0000   30.0000
omega____ theta____ kappa____ phi______ frames
    -      -18.8185  -77.0000   30.0000 31

  8 omega  -38.00   11.00   1.0000   30.0000
omega____ theta____ kappa____ phi______ frames
    -      -18.8185  -77.0000 -150.0000 49
;
_diffrn_measurement_device_type 'SuperNova, Single source at offset, Eos'
_diffrn_measurement_method '\w scans'
_diffrn_orient_matrix_UB_11 0.0188536000
_diffrn_orient_matrix_UB_12 -0.0049525000
_diffrn_orient_matrix_UB_13 0.0161870000
_diffrn_orient_matrix_UB_21 -0.0040816000
_diffrn_orient_matrix_UB_22 0.0135726000
_diffrn_orient_matrix_UB_23 0.0300524000
_diffrn_orient_matrix_UB_31 -0.0023437000
_diffrn_orient_matrix_UB_32 -0.0643123000
_diffrn_orient_matrix_UB_33 0.0050466000
_diffrn_radiation_monochromator mirror
_diffrn_radiation_type MoK\a
_diffrn_radiation_wavelength 0.71073
_diffrn_reflns_av_R_equivalents 0.0632
_diffrn_reflns_av_unetI/netI 0.0545
_diffrn_reflns_limit_h_max 44
_diffrn_reflns_limit_h_min -44
_diffrn_reflns_limit_k_max 12
_diffrn_reflns_limit_k_min -12
_diffrn_reflns_limit_l_max 23
_diffrn_reflns_limit_l_min -25
_diffrn_reflns_number 30181
_diffrn_reflns_theta_full 25.01
_diffrn_reflns_theta_max 25.01
_diffrn_reflns_theta_min 2.94
_diffrn_source 'SuperNova (Mo) X-ray Source'
_exptl_absorpt_coefficient_mu 6.084
_exptl_absorpt_correction_T_max 1.00000
_exptl_absorpt_correction_T_min 0.68856
_exptl_absorpt_correction_type multi-scan
_exptl_absorpt_process_details
;
CrysAlisPro, Agilent Technologies,
Version 1.171.36.28 (release 01-02-2013 CrysAlis171 .NET)
(compiled Feb  1 2013,16:14:44)
Empirical absorption correction using spherical harmonics,
 implemented in SCALE3 ABSPACK scaling algorithm.
;
_exptl_crystal_colour yellow
_exptl_crystal_density_diffrn 2.316
_exptl_crystal_density_method 'not measured'
_exptl_crystal_description plate
_exptl_crystal_F_000 5616
_exptl_crystal_size_max 0.4
_exptl_crystal_size_mid 0.2
_exptl_crystal_size_min 0.07
_refine_diff_density_max 1.393
_refine_diff_density_min -1.789
_refine_diff_density_rms 0.204
_refine_ls_extinction_method none
_refine_ls_goodness_of_fit_ref 1.055
_refine_ls_hydrogen_treatment mixed
_refine_ls_matrix_type full
_refine_ls_number_parameters 679
_refine_ls_number_reflns 7344
_refine_ls_number_restraints 97
_refine_ls_restrained_S_all 1.050
_refine_ls_R_factor_all 0.0518
_refine_ls_R_factor_gt 0.0421
_refine_ls_shift/su_max 0.001
_refine_ls_shift/su_mean 0.000
_refine_ls_structure_factor_coef Fsqd
_refine_ls_weighting_details 'calc w=1/[\s^2^(Fo^2^)+(0.0483P)^2^+81.0705P] where P=(Fo^2^+2Fc^2^)/3'
_refine_ls_weighting_scheme calc
_refine_ls_wR_factor_gt 0.1006
_refine_ls_wR_factor_ref 0.1082
_reflns_number_gt 6261
_reflns_number_total 7344
_reflns_threshold_expression >2sigma(I)
_cod_data_source_file c4dt02871f2.cif
_cod_data_source_block Dy3Fe2
_cod_depositor_comments 'Adding full bibliography for 7032951--7032952.cif.'
_cod_original_formula_sum 'C21.50 H48 Dy3 Fe2 N9 O26.50'
_cod_database_code 7032951
_olex2_submission_special_instructions 'No special instructions were received'

loop_
_space_group_symop_id
_space_group_symop_operation_xyz
1 'x, y, z'
2 '-x, y, -z+1/2'
3 'x+1/2, y+1/2, z'
4 '-x+1/2, y+1/2, -z+1/2'
5 '-x, -y, -z'
6 'x, -y, z-1/2'
7 '-x+1/2, -y+1/2, -z'
8 'x+1/2, -y+1/2, z-1/2'

loop_
_atom_site_label
_atom_site_type_symbol
_atom_site_fract_x
_atom_site_fract_y
_atom_site_fract_z
_atom_site_U_iso_or_equiv
_atom_site_adp_type
_atom_site_occupancy
_atom_site_calc_flag
_atom_site_disorder_assembly
_atom_site_disorder_group
_atom_site_refinement_flags_posn
_atom_site_refinement_flags_adp
Dy1 Dy 0.157525(10) 0.02159(3) 0.415878(17) 0.01788(11) Uani 1 d . . . .
Dy2 Dy 0.133469(11) -0.26092(3) 0.591310(17) 0.02113(12) Uani 1 d . . D .
Dy3 Dy 0.101551(11) 0.04672(3) 0.528735(18) 0.02289(12) Uani 1 d . . . .
Fe1 Fe 0.10484(3) -0.19979(9) 0.43620(5) 0.0145(2) Uani 1 d A . . .
Fe2 Fe 0.18892(3) -0.04041(9) 0.56866(5) 0.0141(2) Uani 1 d A . . .
O6 O 0.21057(14) -0.0293(4) 0.4932(2) 0.0192(12) Uani 1 d A . . .
O9 O 0.14365(13) -0.1058(4) 0.5024(2) 0.0153(11) Uani 1 d A . . .
O5 O 0.15722(14) 0.1235(4) 0.5173(2) 0.0159(11) Uani 1 d A . . .
O1 O 0.09307(14) 0.0020(4) 0.4179(2) 0.0165(11) Uani 1 d A . . .
O3 O 0.12211(15) -0.3460(4) 0.4897(2) 0.0201(12) Uani 1 d A . . .
O13 O 0.19714(15) -0.0425(4) 0.3444(2) 0.0199(12) Uani 1 d A . . .
O8 O 0.14522(15) -0.0378(4) 0.6172(2) 0.0175(12) Uani 1 d A . . .
O7 O 0.19395(13) -0.2047(4) 0.6103(2) 0.0169(11) Uani 1 d A . . .
O10 O 0.12688(14) 0.1078(4) 0.3061(2) 0.0188(11) Uani 1 d A . . .
O2 O 0.13359(15) -0.1646(5) 0.3732(2) 0.0223(12) Uani 1 d A . . .
O15 O 0.20509(15) 0.1466(5) 0.3800(2) 0.0218(12) Uani 1 d A . . .
O4 O 0.08095(14) -0.1584(4) 0.5186(2) 0.0191(12) Uani 1 d A . . .
O12 O 0.1292(4) 0.2354(19) 0.3867(4) 0.013(4) Uani 0.499(7) d A 1 . U
O14 O 0.23464(16) 0.0789(5) 0.3112(3) 0.0295(14) Uani 1 d . . . .
O16 O 0.16522(16) -0.4658(5) 0.6107(2) 0.0262(14) Uani 1 d A . . .
O20 O 0.09614(16) -0.2022(5) 0.6636(3) 0.0299(14) Uani 1 d A . . .
H20A H 0.1066 -0.2257 0.7023 0.045 Uiso 1 d . . GR .
H20B H 0.0752 -0.2370 0.6513 0.045 Uiso 1 d . . GR .
N1 N 0.09200(17) -0.3694(5) 0.3612(3) 0.0182(14) Uani 1 d . . . .
O17 O 0.17950(19) -0.5594(5) 0.7050(3) 0.0370(16) Uani 1 d . . . .
O18 O 0.15930(17) -0.3690(5) 0.6970(3) 0.0316(14) Uani 1 d A . . .
N7 N 0.1685(2) -0.4684(6) 0.6722(3) 0.0275(17) Uani 1 d A . . .
O21 O 0.06374(17) 0.0144(6) 0.6128(3) 0.0332(14) Uani 1 d A . . .
O24 O 0.03974(16) 0.1524(5) 0.4895(3) 0.0317(14) Uani 1 d A . . .
O11 O 0.1011(5) 0.2892(17) 0.2888(11) 0.020(5) Uani 0.499(7) d A 1 . U
O23 O 0.09180(18) 0.1929(6) 0.6181(3) 0.0400(16) Uani 1 d A 1 . .
N3 N 0.25325(18) -0.0638(6) 0.6131(3) 0.0185(14) Uani 1 d . . . .
N5 N 0.1224(2) 0.2147(6) 0.3259(3) 0.0235(15) Uani 1 d A . . .
N4 N 0.20511(17) 0.1212(5) 0.6364(3) 0.0172(14) Uani 1 d . . . .
C17 C 0.1699(2) 0.2436(6) 0.5421(4) 0.0189(17) Uani 1 d . . . .
H17A H 0.1517 0.2832 0.5603 0.023 Uiso 1 calc A . R .
H17B H 0.1737 0.2954 0.5070 0.023 Uiso 1 calc . . R .
O26 O 0.08642(17) 0.2618(6) 0.4828(3) 0.0377(16) Uani 1 d A . . .
N6 N 0.21284(18) 0.0618(6) 0.3440(3) 0.0199(14) Uani 1 d A . . .
N2 N 0.04384(17) -0.1900(6) 0.3906(3) 0.0213(15) Uani 1 d . . . .
C11 C 0.2480(2) -0.0087(7) 0.5009(4) 0.0195(17) Uani 1 d . . . .
H11A H 0.2536 0.0784 0.5097 0.023 Uiso 1 calc A . R .
H11B H 0.2548 -0.0315 0.4615 0.023 Uiso 1 calc . . R .
C18 C 0.2056(2) 0.2307(7) 0.5943(4) 0.0213(17) Uani 1 d A . . .
H18A H 0.2257 0.2226 0.5738 0.026 Uiso 1 calc . . R .
H18B H 0.2097 0.3052 0.6208 0.026 Uiso 1 calc . . R .
C13 C 0.2421(2) 0.1031(7) 0.6826(4) 0.0217(18) Uani 1 d A . . .
H13A H 0.2511 0.1824 0.7020 0.026 Uiso 1 calc . . R .
H13B H 0.2399 0.0475 0.7173 0.026 Uiso 1 calc . . R .
C19 C 0.1596(2) 0.0130(7) 0.6816(4) 0.0206(17) Uani 1 d . . . .
H19A H 0.1774 -0.0438 0.7077 0.025 Uiso 1 calc A . R .
H19B H 0.1400 0.0245 0.7028 0.025 Uiso 1 calc . . R .
C15 C 0.2283(2) -0.2663(7) 0.6284(4) 0.0236(18) Uani 1 d . . . .
H15A H 0.2337 -0.3043 0.5905 0.028 Uiso 1 calc A . R .
H15B H 0.2277 -0.3312 0.6598 0.028 Uiso 1 calc . . R .
C8 C 0.0605(2) 0.0222(7) 0.3664(4) 0.0236(18) Uani 1 d . . . .
H8BC H 0.0652 0.0021 0.3247 0.028 Uiso 0.501(7) calc A 2 R .
H8BD H 0.0533 0.1088 0.3656 0.028 Uiso 0.501(7) calc A 2 R .
H8AA H 0.0671 0.0685 0.3319 0.028 Uiso 0.499(7) calc A 1 R .
H8AB H 0.0438 0.0735 0.3831 0.028 Uiso 0.499(7) calc A 1 R .
O22 O 0.0564(8) 0.131(2) 0.6863(11) 0.035(6) Uani 0.499(7) d A 1 . .
N9 N 0.0527(2) 0.2555(7) 0.4770(4) 0.042(2) Uani 1 d A . . .
C16 C 0.2575(2) -0.1724(7) 0.6579(4) 0.0228(18) Uani 1 d A . . .
H16A H 0.2549 -0.1462 0.7001 0.027 Uiso 1 calc . . R .
H16B H 0.2816 -0.2089 0.6636 0.027 Uiso 1 calc . . R .
O19 O 0.0849(7) -0.4100(18) 0.6039(15) 0.030(6) Uani 0.499(7) d A 1 D .
H19 H 0.066(2) -0.374(2) 0.611(10) 0.045 Uiso 0.499(7) d A 1 DR .
C20 C 0.1775(2) 0.1358(7) 0.6756(4) 0.0228(18) Uani 1 d A . . .
H20C H 0.1591 0.1957 0.6548 0.027 Uiso 1 calc . . R .
H20D H 0.1896 0.1668 0.7187 0.027 Uiso 1 calc . . R .
C14 C 0.2690(2) 0.0503(7) 0.6488(4) 0.0246(19) Uani 1 d A . . .
H14A H 0.2742 0.1109 0.6186 0.030 Uiso 1 calc . . R .
H14B H 0.2917 0.0305 0.6804 0.030 Uiso 1 calc . . R .
C12 C 0.2689(2) -0.0873(8) 0.5574(4) 0.0270(19) Uani 1 d A . . .
H12A H 0.2667 -0.1746 0.5458 0.032 Uiso 1 calc . . R .
H12B H 0.2947 -0.0652 0.5686 0.032 Uiso 1 calc . . R .
N8 N 0.0705(2) 0.1206(9) 0.6394(4) 0.040(2) Uani 1 d . . . .
C1 C 0.1297(6) -0.2343(12) 0.3157(6) 0.017(5) Uani 0.499(7) d A 1 . U
H1A H 0.1523 -0.2304 0.3021 0.020 Uiso 0.499(7) calc A 1 R .
H1B H 0.1104 -0.1980 0.2814 0.020 Uiso 0.499(7) calc A 1 R .
O25 O 0.0307(7) 0.3396(17) 0.4481(8) 0.041(6) Uani 0.501(7) d A 1 . .
C6' C 0.1120(5) -0.4663(11) 0.4677(7) 0.020(3) Uani 0.501(7) d A 2 . .
H6'A H 0.0875 -0.4845 0.4715 0.024 Uiso 0.501(7) calc A 2 R .
H6'B H 0.1288 -0.5262 0.4936 0.024 Uiso 0.501(7) calc A 2 R .
C3' C 0.0524(3) -0.3885(16) 0.3414(9) 0.022(4) Uani 0.501(7) d A 2 . .
H3'A H 0.0451 -0.4376 0.3743 0.026 Uiso 0.501(7) calc A 2 R .
H3'B H 0.0462 -0.4349 0.3010 0.026 Uiso 0.501(7) calc A 2 R .
C4' C 0.0315(5) -0.2676(13) 0.3322(6) 0.022(3) Uani 0.501(7) d A 2 . U
H4'A H 0.0355 -0.2240 0.2946 0.026 Uiso 0.501(7) calc A 2 R .
H4'B H 0.0055 -0.2841 0.3244 0.026 Uiso 0.501(7) calc A 2 R .
C9' C 0.0290(5) -0.2385(15) 0.4444(6) 0.027(3) Uani 0.501(7) d A 2 . .
H9'A H 0.0357 -0.3255 0.4511 0.032 Uiso 0.501(7) calc A 2 R .
H9'B H 0.0025 -0.2342 0.4308 0.032 Uiso 0.501(7) calc A 2 R .
C7' C 0.0306(3) -0.0577(10) 0.3776(7) 0.017(3) Uani 0.501(7) d A 2 . .
H7'A H 0.0100 -0.0553 0.3396 0.021 Uiso 0.501(7) calc A 2 R .
H7'B H 0.0226 -0.0264 0.4145 0.021 Uiso 0.501(7) calc A 2 R .
C21 C 0.0842(6) -0.5421(16) 0.6083(10) 0.036(5) Uani 0.499(7) d A 1 D .
H21A H 0.0602 -0.5720 0.5870 0.053 Uiso 0.499(7) calc A 1 GR .
H21B H 0.0902 -0.5664 0.6533 0.053 Uiso 0.499(7) calc A 1 GR .
H21C H 0.1018 -0.5768 0.5877 0.053 Uiso 0.499(7) calc A 1 GR .
O27 O 0.0248(5) -0.3724(15) 0.6517(9) 0.067(5) Uani 0.50 d B 1 . .
H27 H 0.0298 -0.4397 0.6699 0.100 Uiso 0.50 calc B 1 GR .
C7 C 0.0410(4) -0.0914(11) 0.3382(6) 0.027(4) Uani 0.499(7) d A 1 . .
H7A H 0.0515 -0.1228 0.3042 0.032 Uiso 0.499(7) calc A 1 R .
H7B H 0.0155 -0.0722 0.3189 0.032 Uiso 0.499(7) calc A 1 R .
C9 C 0.0231(4) -0.1517(16) 0.4384(6) 0.027(3) Uani 0.499(7) d A 1 . .
H9A H -0.0017 -0.1833 0.4259 0.032 Uiso 0.499(7) calc A 1 R .
H9B H 0.0223 -0.0619 0.4417 0.032 Uiso 0.499(7) calc A 1 R .
C4 C 0.0299(5) -0.3032(13) 0.3530(8) 0.022(3) Uani 0.499(7) d A 1 . .
H4A H 0.0074 -0.2819 0.3210 0.026 Uiso 0.499(7) calc A 1 R .
H4B H 0.0237 -0.3633 0.3825 0.026 Uiso 0.499(7) calc A 1 R .
C2' C 0.1061(4) -0.3289(15) 0.3059(6) 0.022(3) Uani 0.501(7) d A 2 . U
H2'A H 0.0878 -0.2789 0.2764 0.027 Uiso 0.501(7) calc A 2 R .
H2'B H 0.1112 -0.4010 0.2822 0.027 Uiso 0.501(7) calc A 2 R .
C2 C 0.1205(4) -0.3676(13) 0.3248(8) 0.022(3) Uani 0.499(7) d A 1 . .
H2A H 0.1116 -0.4077 0.2829 0.027 Uiso 0.499(7) calc A 1 R .
H2B H 0.1422 -0.4116 0.3490 0.027 Uiso 0.499(7) calc A 1 R .
C5' C 0.1133(5) -0.4740(14) 0.3978(7) 0.022(4) Uani 0.501(7) d A 2 . .
H5'A H 0.1385 -0.4697 0.3950 0.027 Uiso 0.501(7) calc A 2 R .
H5'B H 0.1030 -0.5524 0.3793 0.027 Uiso 0.501(7) calc A 2 R .
C5 C 0.0968(5) -0.4849(13) 0.4009(8) 0.023(5) Uani 0.499(7) d A 1 . U
H5A H 0.1040 -0.5527 0.3768 0.027 Uiso 0.499(7) calc A 1 R .
H5B H 0.0738 -0.5071 0.4105 0.027 Uiso 0.499(7) calc A 1 R .
C3 C 0.0552(3) -0.365(2) 0.3179(7) 0.022(4) Uani 0.499(7) d A 1 . .
H3A H 0.0467 -0.4491 0.3054 0.026 Uiso 0.499(7) calc A 1 R .
H3B H 0.0554 -0.3193 0.2787 0.026 Uiso 0.499(7) calc A 1 R .
O19' O 0.0888(8) -0.440(2) 0.5876(12) 0.032(6) Uani 0.501(7) d A 2 D .
H19' H 0.084(4) -0.482(12) 0.553(4) 0.048 Uiso 0.501(7) d A 2 DR .
C21' C 0.0673(10) -0.494(3) 0.6264(13) 0.090(11) Uani 0.501(7) d A 2 D .
H21D H 0.0545 -0.5652 0.6041 0.135 Uiso 0.501(7) calc A 2 GR .
H21E H 0.0500 -0.4347 0.6340 0.135 Uiso 0.501(7) calc A 2 GR .
H21F H 0.0830 -0.5204 0.6673 0.135 Uiso 0.501(7) calc A 2 GR .
C22 C 0.0167(8) -0.287(3) 0.6950(18) 0.109(13) Uani 0.50 d B 1 . .
H22A H 0.0199 -0.2046 0.6806 0.164 Uiso 0.50 calc B 1 GR .
H22B H 0.0327 -0.3003 0.7374 0.164 Uiso 0.50 calc B 1 GR .
H22C H -0.0083 -0.2982 0.6969 0.164 Uiso 0.50 calc B 1 GR .
C6 C 0.1256(5) -0.4636(11) 0.4632(8) 0.020(3) Uani 0.499(7) d A 1 . U
H6A H 0.1237 -0.5273 0.4944 0.024 Uiso 0.499(7) calc A 1 R .
H6B H 0.1497 -0.4705 0.4548 0.024 Uiso 0.499(7) calc A 1 R .
C1' C 0.1404(4) -0.2544(13) 0.3298(8) 0.016(4) Uani 0.501(7) d A 2 . U
H1'A H 0.1605 -0.3079 0.3518 0.019 Uiso 0.501(7) calc A 2 R .
H1'B H 0.1471 -0.2144 0.2936 0.019 Uiso 0.501(7) calc A 2 R .
C10 C 0.0444(3) -0.2087(16) 0.5028(8) 0.018(3) Uani 0.499(7) d A 1 . U
H10A H 0.0325 -0.1890 0.5370 0.022 Uiso 0.499(7) calc A 1 R .
H10B H 0.0453 -0.2984 0.4989 0.022 Uiso 0.499(7) calc A 1 R .
O25' O 0.0356(7) 0.3576(16) 0.4786(12) 0.059(7) Uani 0.499(7) d A 2 . .
O11' O 0.1114(5) 0.3044(17) 0.2883(11) 0.020(5) Uani 0.501(7) d A 2 . U
O22' O 0.0578(9) 0.172(2) 0.6813(12) 0.038(7) Uani 0.501(7) d A 2 . U
O12' O 0.1390(4) 0.2370(19) 0.3851(4) 0.013(4) Uani 0.501(7) d A 2 . U
C10' C 0.0421(3) -0.1707(17) 0.5095(7) 0.018(3) Uani 0.501(7) d A 2 . .
H10C H 0.0305 -0.0899 0.5078 0.022 Uiso 0.501(7) calc A 2 R .
H10D H 0.0366 -0.2187 0.5445 0.022 Uiso 0.501(7) calc A 2 R .

loop_
_atom_site_aniso_label
_atom_site_aniso_U_11
_atom_site_aniso_U_22
_atom_site_aniso_U_33
_atom_site_aniso_U_23
_atom_site_aniso_U_13
_atom_site_aniso_U_12
Dy1 0.0231(2) 0.0203(2) 0.01072(19) 0.00058(13) 0.00512(16) -0.00076(14)
Dy2 0.0270(2) 0.0235(2) 0.0116(2) 0.00277(14) 0.00260(16) 0.00022(15)
Dy3 0.0263(2) 0.0268(2) 0.0165(2) 0.00142(14) 0.00707(17) 0.00280(15)
Fe1 0.0171(6) 0.0182(5) 0.0076(5) 0.0016(4) 0.0023(4) 0.0002(4)
Fe2 0.0185(6) 0.0158(5) 0.0075(5) -0.0004(4) 0.0027(4) 0.0021(4)
O6 0.019(3) 0.025(3) 0.015(3) 0.002(2) 0.006(2) 0.003(2)
O9 0.018(3) 0.018(3) 0.010(3) 0.0004(19) 0.003(2) -0.003(2)
O5 0.020(3) 0.015(2) 0.013(3) -0.0008(19) 0.004(2) 0.000(2)
O1 0.018(3) 0.020(3) 0.013(3) 0.003(2) 0.005(2) 0.003(2)
O3 0.032(3) 0.019(3) 0.009(3) 0.002(2) 0.005(2) 0.001(2)
O13 0.025(3) 0.022(3) 0.013(3) -0.002(2) 0.004(2) -0.003(2)
O8 0.027(3) 0.019(3) 0.005(2) 0.0019(19) 0.002(2) 0.001(2)
O7 0.015(3) 0.021(3) 0.012(3) 0.003(2) -0.003(2) 0.008(2)
O10 0.025(3) 0.021(3) 0.011(3) 0.001(2) 0.006(2) 0.001(2)
O2 0.031(3) 0.027(3) 0.011(3) -0.005(2) 0.009(2) -0.004(2)
O15 0.029(3) 0.024(3) 0.015(3) -0.001(2) 0.009(2) -0.004(2)
O4 0.020(3) 0.022(3) 0.015(3) 0.010(2) 0.003(2) -0.003(2)
O12 0.014(6) 0.017(5) 0.010(5) 0.001(3) 0.008(4) 0.005(4)
O14 0.033(4) 0.043(3) 0.016(3) -0.006(2) 0.014(3) -0.012(3)
O16 0.039(4) 0.025(3) 0.010(3) 0.002(2) -0.002(3) 0.005(2)
O20 0.026(3) 0.048(4) 0.014(3) 0.009(3) 0.003(3) -0.001(3)
N1 0.022(4) 0.021(3) 0.011(3) 0.001(2) 0.003(3) 0.002(3)
O17 0.058(5) 0.024(3) 0.021(3) 0.010(2) -0.003(3) 0.009(3)
O18 0.044(4) 0.034(3) 0.015(3) 0.004(2) 0.003(3) 0.009(3)
N7 0.035(4) 0.024(4) 0.021(4) 0.004(3) 0.003(3) 0.000(3)
O21 0.030(4) 0.047(4) 0.023(3) 0.006(3) 0.006(3) 0.011(3)
O24 0.024(3) 0.040(4) 0.032(3) 0.005(3) 0.008(3) 0.002(3)
O11 0.029(8) 0.015(7) 0.017(7) 0.007(5) 0.007(7) -0.001(6)
O23 0.030(4) 0.051(4) 0.036(4) -0.013(3) 0.003(3) 0.008(3)
N3 0.021(4) 0.026(3) 0.008(3) 0.002(2) 0.002(3) 0.002(3)
N5 0.040(4) 0.014(3) 0.019(4) -0.004(3) 0.012(3) -0.002(3)
N4 0.021(4) 0.022(3) 0.008(3) 0.001(2) 0.002(3) -0.003(3)
C17 0.027(4) 0.010(4) 0.023(4) -0.001(3) 0.011(4) 0.000(3)
O26 0.023(4) 0.042(4) 0.055(4) 0.014(3) 0.021(3) 0.011(3)
N6 0.023(4) 0.025(4) 0.010(3) -0.001(3) 0.003(3) -0.001(3)
N2 0.019(4) 0.027(4) 0.015(3) 0.002(3) -0.001(3) 0.002(3)
C11 0.019(4) 0.024(4) 0.014(4) 0.002(3) 0.002(3) 0.009(3)
C18 0.031(5) 0.021(4) 0.013(4) -0.003(3) 0.009(4) 0.001(3)
C13 0.029(5) 0.016(4) 0.014(4) -0.003(3) -0.005(3) -0.003(3)
C19 0.027(5) 0.026(4) 0.009(4) 0.000(3) 0.004(3) 0.001(3)
C15 0.023(5) 0.025(4) 0.023(4) 0.002(3) 0.005(4) 0.008(3)
C8 0.022(4) 0.033(5) 0.018(4) 0.010(3) 0.010(4) 0.000(3)
O22 0.037(10) 0.051(15) 0.018(9) -0.010(9) 0.006(7) 0.006(11)
N9 0.038(5) 0.036(5) 0.057(6) 0.016(4) 0.020(4) 0.012(4)
C16 0.024(4) 0.022(4) 0.020(4) 0.005(3) 0.001(3) 0.008(3)
O19 0.032(10) 0.036(10) 0.029(14) 0.007(8) 0.019(9) 0.001(8)
C20 0.029(5) 0.027(4) 0.015(4) -0.011(3) 0.011(4) -0.002(3)
C14 0.023(5) 0.027(4) 0.017(4) 0.002(3) -0.007(4) -0.005(3)
C12 0.023(5) 0.034(5) 0.023(4) -0.003(4) 0.006(4) 0.007(4)
N8 0.026(5) 0.071(6) 0.022(4) -0.001(4) 0.005(4) 0.016(4)
C1 0.016(6) 0.018(6) 0.016(6) 0.000(4) 0.006(4) 0.004(4)
O25 0.036(9) 0.042(9) 0.034(11) 0.009(8) -0.012(9) 0.016(7)
C6' 0.022(6) 0.015(4) 0.020(4) 0.006(3) 0.002(4) -0.009(4)
C3' 0.029(6) 0.028(8) 0.007(10) 0.005(7) 0.000(6) 0.000(5)
C4' 0.023(4) 0.026(5) 0.016(5) 0.002(4) 0.004(4) -0.003(4)
C9' 0.022(7) 0.037(8) 0.021(6) 0.001(6) 0.004(5) -0.003(6)
C7' 0.022(9) 0.021(8) 0.006(7) -0.004(6) -0.002(7) 0.011(6)
C21 0.041(12) 0.032(12) 0.035(12) -0.017(9) 0.012(10) 0.003(9)
O27 0.048(10) 0.051(10) 0.106(14) 0.032(9) 0.028(10) 0.016(8)
C7 0.027(10) 0.027(9) 0.025(10) 0.008(7) 0.004(8) 0.010(7)
C9 0.022(7) 0.037(8) 0.021(6) 0.001(6) 0.004(5) -0.003(6)
C4 0.023(4) 0.026(5) 0.016(5) 0.002(4) 0.004(4) -0.003(4)
C2' 0.024(5) 0.023(5) 0.019(5) -0.002(4) 0.007(4) -0.001(4)
C2 0.024(5) 0.023(5) 0.019(5) -0.002(4) 0.007(4) -0.001(4)
C5' 0.019(11) 0.024(9) 0.020(10) 0.000(6) -0.005(8) 0.011(8)
C5 0.024(7) 0.023(6) 0.021(6) 0.001(4) 0.006(5) 0.002(4)
C3 0.029(6) 0.028(8) 0.007(10) 0.005(7) 0.000(6) 0.000(5)
O19' 0.036(11) 0.042(13) 0.021(13) 0.010(8) 0.012(8) -0.011(10)
C21' 0.16(4) 0.042(16) 0.08(2) -0.005(14) 0.05(2) -0.036(19)
C22 0.045(18) 0.12(3) 0.16(4) 0.03(3) 0.03(2) 0.006(17)
C6 0.022(6) 0.015(4) 0.020(4) 0.006(3) 0.002(4) -0.009(4)
C1' 0.013(6) 0.017(6) 0.017(6) 0.000(4) 0.005(4) 0.003(4)
C10 0.019(4) 0.019(6) 0.017(4) 0.005(4) 0.006(3) 0.004(4)
O25' 0.034(12) 0.054(12) 0.10(2) 0.042(12) 0.030(14) 0.027(10)
O11' 0.029(8) 0.019(7) 0.016(7) 0.010(5) 0.012(6) -0.002(6)
O22' 0.040(9) 0.050(12) 0.023(8) -0.012(7) 0.007(6) 0.005(8)
O12' 0.015(6) 0.017(5) 0.011(5) -0.003(3) 0.008(4) -0.001(4)
C10' 0.019(4) 0.019(6) 0.017(4) 0.005(4) 0.006(3) 0.004(4)

loop_
_atom_type_symbol
_atom_type_description
_atom_type_scat_dispersion_real
_atom_type_scat_dispersion_imag
_atom_type_scat_source
C C 0.0033 0.0016 'International Tables Vol C Tables 4.2.6.8 and 6.1.1.4'
H H 0.0000 0.0000 'International Tables Vol C Tables 4.2.6.8 and 6.1.1.4'
Dy Dy -0.1892 4.4098 'International Tables Vol C Tables 4.2.6.8 and 6.1.1.4'
Fe Fe 0.3463 0.8444 'International Tables Vol C Tables 4.2.6.8 and 6.1.1.4'
N N 0.0061 0.0033 'International Tables Vol C Tables 4.2.6.8 and 6.1.1.4'
O O 0.0106 0.0060 'International Tables Vol C Tables 4.2.6.8 and 6.1.1.4'

loop_
_geom_angle_atom_site_label_1
_geom_angle_atom_site_label_2
_geom_angle_atom_site_label_3
_geom_angle
O6 Dy1 O9 69.34(17)
O6 Dy1 O5 71.01(17)
O6 Dy1 O1 130.67(17)
O6 Dy1 O13 79.66(17)
O6 Dy1 O10 149.52(18)
O6 Dy1 O15 77.58(17)
O6 Dy1 O12 128.4(3)
O6 Dy1 N5 143.65(18)
O6 Dy1 N6 78.49(18)
O6 Dy1 O12' 123.3(3)
O9 Dy1 O1 62.42(16)
O9 Dy1 O13 125.39(16)
O9 Dy1 O10 140.24(16)
O9 Dy1 O15 146.28(16)
O9 Dy1 O12 122.1(3)
O9 Dy1 N5 138.03(18)
O9 Dy1 N6 142.47(17)
O9 Dy1 O12' 128.7(4)
O5 Dy1 O9 62.37(15)
O5 Dy1 O1 78.08(17)
O5 Dy1 O13 144.08(17)
O5 Dy1 O10 123.74(16)
O5 Dy1 O15 101.14(16)
O5 Dy1 O12 73.2(2)
O5 Dy1 N5 99.01(17)
O5 Dy1 N6 124.44(17)
O5 Dy1 O12' 75.2(2)
O1 Dy1 O13 137.80(16)
O1 Dy1 O10 79.81(16)
O1 Dy1 O15 147.13(16)
O1 Dy1 O12 74.1(4)
O1 Dy1 N5 77.54(18)
O1 Dy1 N6 150.17(16)
O1 Dy1 O12' 82.5(4)
O13 Dy1 O10 74.99(17)
O13 Dy1 O15 51.35(16)
O13 Dy1 O12 112.5(3)
O13 Dy1 N5 92.38(18)
O13 Dy1 N6 25.64(16)
O10 Dy1 O15 73.46(17)
O10 Dy1 O12 51.1(2)
O10 Dy1 N5 25.37(17)
O10 Dy1 N6 71.32(17)
O2 Dy1 O6 104.91(18)
O2 Dy1 O9 70.67(16)
O2 Dy1 O5 131.17(17)
O2 Dy1 O1 68.81(18)
O2 Dy1 O13 75.73(17)
O2 Dy1 O10 85.06(17)
O2 Dy1 O15 126.13(17)
O2 Dy1 O12 126.6(3)
O2 Dy1 N5 107.33(18)
O2 Dy1 N6 100.70(18)
O2 Dy1 O12' 131.5(3)
O15 Dy1 O12 74.3(4)
O15 Dy1 N5 70.08(19)
O15 Dy1 N6 25.76(16)
O12 Dy1 N5 25.9(2)
O12 Dy1 N6 92.9(4)
N5 Dy1 N6 79.47(19)
O12' Dy1 O13 105.9(4)
O12' Dy1 O10 51.0(2)
O12' Dy1 O15 65.9(4)
O12' Dy1 O12 8.5(6)
O12' Dy1 N5 25.9(2)
O12' Dy1 N6 85.1(4)
O9 Dy2 Fe1 38.32(10)
O9 Dy2 N7 141.57(19)
O3 Dy2 Fe1 36.08(12)
O3 Dy2 O9 66.47(16)
O3 Dy2 O8 125.33(16)
O3 Dy2 O7 102.14(18)
O3 Dy2 O4 69.97(18)
O3 Dy2 O16 76.58(17)
O3 Dy2 O20 134.91(19)
O3 Dy2 O18 126.84(18)
O3 Dy2 N7 101.37(18)
O3 Dy2 O19 83.0(6)
O3 Dy2 O19' 72.8(5)
O8 Dy2 Fe1 91.31(11)
O8 Dy2 O9 59.46(15)
O8 Dy2 O16 140.27(17)
O8 Dy2 O18 104.22(17)
O8 Dy2 N7 125.60(17)
O8 Dy2 O19 133.8(4)
O8 Dy2 O19' 144.9(6)
O7 Dy2 Fe1 100.53(12)
O7 Dy2 O9 68.71(16)
O7 Dy2 O8 65.93(17)
O7 Dy2 O4 127.04(16)
O7 Dy2 O16 77.84(18)
O7 Dy2 O20 122.30(19)
O7 Dy2 O18 79.73(19)
O7 Dy2 N7 79.49(18)
O7 Dy2 O19 150.8(7)
O7 Dy2 O19' 145.7(7)
O4 Dy2 Fe1 42.64(12)
O4 Dy2 O9 60.11(16)
O4 Dy2 O8 76.87(16)
O4 Dy2 O16 141.47(17)
O4 Dy2 O18 147.87(19)
O4 Dy2 N7 152.83(18)
O4 Dy2 O19 81.9(7)
O4 Dy2 O19' 84.1(8)
O16 Dy2 Fe1 111.52(12)
O16 Dy2 O9 121.98(17)
O16 Dy2 O18 51.52(18)
O16 Dy2 N7 25.85(18)
O16 Dy2 O19 75.5(6)
O16 Dy2 O19' 67.9(7)
O20 Dy2 Fe1 119.47(13)
O20 Dy2 O9 120.50(17)
O20 Dy2 O8 72.93(19)
O20 Dy2 O4 76.85(18)
O20 Dy2 O16 117.36(19)
O20 Dy2 O18 73.03(19)
O20 Dy2 N7 94.4(2)
O20 Dy2 O19 62.5(5)
O20 Dy2 O19' 74.2(5)
O18 Dy2 Fe1 162.83(13)
O18 Dy2 O9 148.16(18)
O18 Dy2 N7 25.81(19)
O18 Dy2 O19 74.6(8)
O18 Dy2 O19' 77.3(7)
N7 Dy2 Fe1 137.07(14)
O19 Dy2 Fe1 100.0(7)
O19 Dy2 O9 137.0(8)
O19 Dy2 N7 71.4(7)
O19 Dy2 O19' 11.8(6)
O19' Dy2 Fe1 94.3(6)
O19' Dy2 O9 132.6(6)
O19' Dy2 N7 68.8(8)
Fe1 Dy3 Fe2 75.01(3)
O9 Dy3 Fe1 37.32(11)
O9 Dy3 Fe2 37.73(11)
O9 Dy3 O21 125.09(17)
O9 Dy3 O24 145.29(17)
O9 Dy3 O23 143.67(17)
O9 Dy3 O26 128.59(18)
O9 Dy3 N9 144.1(2)
O5 Dy3 Fe1 92.91(12)
O5 Dy3 Fe2 42.54(12)
O5 Dy3 O9 63.75(16)
O5 Dy3 O1 82.17(17)
O5 Dy3 O8 75.65(17)
O5 Dy3 O4 127.97(17)
O5 Dy3 O21 142.58(18)
O5 Dy3 O24 125.86(18)
O5 Dy3 O23 99.4(2)
O5 Dy3 O26 75.83(18)
O5 Dy3 N9 100.8(2)
O1 Dy3 Fe1 42.10(12)
O1 Dy3 Fe2 94.06(12)
O1 Dy3 O9 64.06(16)
O1 Dy3 O8 127.83(17)
O1 Dy3 O21 135.24(19)
O1 Dy3 O24 83.33(18)
O1 Dy3 O23 149.45(19)
O1 Dy3 O26 80.80(19)
O1 Dy3 N9 82.5(2)
O8 Dy3 Fe1 92.26(12)
O8 Dy3 Fe2 40.25(13)
O8 Dy3 O9 63.77(16)
O8 Dy3 O21 78.07(18)
O8 Dy3 O24 146.80(19)
O8 Dy3 O23 81.34(18)
O8 Dy3 O26 135.27(19)
O8 Dy3 N9 147.5(2)
O4 Dy3 Fe1 41.57(13)
O4 Dy3 Fe2 92.44(13)
O4 Dy3 O9 64.22(17)
O4 Dy3 O1 75.91(17)
O4 Dy3 O8 81.73(17)
O4 Dy3 O21 72.86(19)
O4 Dy3 O24 97.86(18)
O4 Dy3 O23 122.8(2)
O4 Dy3 O26 142.78(19)
O4 Dy3 N9 121.8(2)
O21 Dy3 Fe1 114.38(15)
O21 Dy3 Fe2 118.29(13)
O21 Dy3 N9 87.5(2)
O24 Dy3 Fe1 109.49(14)
O24 Dy3 Fe2 168.39(14)
O24 Dy3 O21 70.27(18)
O24 Dy3 O23 70.98(19)
O24 Dy3 N9 25.5(2)
O23 Dy3 Fe1 164.20(17)
O23 Dy3 Fe2 107.74(14)
O23 Dy3 O21 50.3(2)
O23 Dy3 N9 67.2(2)
O26 Dy3 Fe1 122.90(16)
O26 Dy3 Fe2 118.04(14)
O26 Dy3 O21 106.3(2)
O26 Dy3 O24 50.40(19)
O26 Dy3 O23 70.2(2)
O26 Dy3 N9 25.0(2)
N9 Dy3 Fe1 120.29(18)
N9 Dy3 Fe2 143.01(17)
Dy1 Fe1 Dy2 103.23(3)
Dy1 Fe1 Dy3 66.67(2)
Dy2 Fe1 Dy3 67.43(2)
O9 Fe1 Dy1 49.99(13)
O9 Fe1 Dy2 53.46(13)
O9 Fe1 Dy3 47.14(14)
O9 Fe1 O1 73.21(18)
O9 Fe1 O4 73.65(19)
O9 Fe1 N1 146.4(2)
O9 Fe1 N2 138.8(2)
O1 Fe1 Dy1 49.85(13)
O1 Fe1 Dy2 111.87(13)
O1 Fe1 Dy3 44.78(13)
O1 Fe1 N1 129.04(19)
O1 Fe1 N2 75.2(2)
O3 Fe1 Dy1 123.44(16)
O3 Fe1 Dy2 43.50(14)
O3 Fe1 Dy3 110.90(15)
O3 Fe1 O9 85.6(2)
O3 Fe1 O1 155.2(2)
O3 Fe1 O2 113.0(2)
O3 Fe1 O4 81.1(2)
O3 Fe1 N1 75.7(2)
O3 Fe1 N2 116.1(2)
O2 Fe1 Dy1 45.11(15)
O2 Fe1 Dy2 128.97(16)
O2 Fe1 Dy3 111.09(15)
O2 Fe1 O9 87.0(2)
O2 Fe1 O1 79.3(2)
O2 Fe1 O4 155.5(2)
O2 Fe1 N1 75.3(2)
O2 Fe1 N2 112.3(2)
O4 Fe1 Dy1 110.47(13)
O4 Fe1 Dy2 48.50(13)
O4 Fe1 Dy3 44.43(13)
O4 Fe1 O1 80.70(18)
O4 Fe1 N1 128.9(2)
O4 Fe1 N2 75.7(2)
N1 Fe1 Dy1 120.38(16)
N1 Fe1 Dy2 118.54(14)
N1 Fe1 Dy3 166.50(16)
N2 Fe1 Dy1 120.48(16)
N2 Fe1 Dy2 118.75(17)
N2 Fe1 Dy3 91.64(16)
N2 Fe1 N1 74.9(2)
Dy1 Fe2 Dy2 102.27(3)
Dy1 Fe2 Dy3 66.37(2)
Dy2 Fe2 Dy3 67.21(2)
O6 Fe2 Dy1 45.17(15)
O6 Fe2 Dy2 124.98(15)
O6 Fe2 Dy3 111.34(15)
O6 Fe2 O9 84.7(2)
O6 Fe2 O5 80.70(19)
O6 Fe2 O8 155.5(2)
O6 Fe2 N3 74.8(2)
O6 Fe2 N4 111.8(2)
O9 Fe2 Dy1 49.44(13)
O9 Fe2 Dy2 53.05(13)
O9 Fe2 Dy3 47.15(14)
O9 Fe2 O5 71.81(18)
O9 Fe2 O8 74.12(19)
O9 Fe2 N3 145.6(2)
O9 Fe2 N4 138.9(2)
O5 Fe2 Dy1 48.50(12)
O5 Fe2 Dy2 110.95(13)
O5 Fe2 Dy3 44.36(13)
O5 Fe2 N3 129.5(2)
O8 Fe2 Dy1 110.37(13)
O8 Fe2 Dy2 49.05(13)
O8 Fe2 Dy3 44.61(13)
O8 Fe2 O5 81.05(18)
O8 Fe2 N3 129.7(2)
O8 Fe2 N4 78.5(2)
O7 Fe2 Dy1 127.39(14)
O7 Fe2 Dy2 43.52(15)
O7 Fe2 Dy3 110.16(15)
O7 Fe2 O6 114.0(2)
O7 Fe2 O9 88.18(19)
O7 Fe2 O5 154.4(2)
O7 Fe2 O8 78.1(2)
O7 Fe2 N3 75.8(2)
O7 Fe2 N4 115.5(2)
N3 Fe2 Dy1 119.70(15)
N3 Fe2 Dy2 119.30(15)
N3 Fe2 Dy3 167.20(15)
N4 Fe2 Dy1 117.07(15)
N4 Fe2 Dy2 123.18(16)
N4 Fe2 Dy3 92.03(16)
N4 Fe2 O5 74.16(19)
N4 Fe2 N3 75.2(2)
Fe2 O6 Dy1 97.3(2)
C11 O6 Dy1 135.6(4)
C11 O6 Fe2 121.8(4)
Dy1 O9 Dy2 173.6(2)
Dy3 O9 Dy1 94.12(16)
Dy3 O9 Dy2 92.23(16)
Fe1 O9 Dy1 90.83(17)
Fe1 O9 Dy2 88.21(17)
Fe1 O9 Dy3 95.54(19)
Fe1 O9 Fe2 168.9(3)
Fe2 O9 Dy1 91.32(18)
Fe2 O9 Dy2 88.46(16)
Fe2 O9 Dy3 95.12(18)
Dy3 O5 Dy1 98.13(17)
Fe2 O5 Dy1 87.34(16)
Fe2 O5 Dy3 93.09(17)
C17 O5 Dy1 131.2(4)
C17 O5 Dy3 120.6(4)
C17 O5 Fe2 116.2(4)
Dy3 O1 Dy1 96.77(18)
Fe1 O1 Dy1 86.12(17)
Fe1 O1 Dy3 93.12(17)
C8 O1 Dy1 129.3(4)
C8 O1 Dy3 127.1(4)
C8 O1 Fe1 111.9(4)
Fe1 O3 Dy2 100.4(2)
C6' O3 Dy2 131.2(7)
C6' O3 Fe1 122.0(8)
C6' O3 C6 22.5(10)
C6 O3 Dy2 136.6(7)
C6 O3 Fe1 123.0(8)
N6 O13 Dy1 96.5(4)
Dy3 O8 Dy2 98.57(17)
Fe2 O8 Dy2 89.84(17)
Fe2 O8 Dy3 95.14(18)
C19 O8 Dy2 125.4(4)
C19 O8 Dy3 129.0(4)
C19 O8 Fe2 108.0(4)
Fe2 O7 Dy2 100.38(19)
C15 O7 Dy2 136.3(4)
C15 O7 Fe2 121.3(5)
N5 O10 Dy1 95.7(4)
Fe1 O2 Dy1 97.5(2)
C1 O2 Dy1 138.9(7)
C1 O2 Fe1 122.3(7)
C1' O2 Dy1 137.9(7)
C1' O2 Fe1 122.8(7)
C1' O2 C1 20.1(9)
N6 O15 Dy1 95.2(4)
Dy3 O4 Dy2 99.88(18)
Fe1 O4 Dy2 88.86(18)
Fe1 O4 Dy3 94.01(18)
C10 O4 Dy2 123.5(7)
C10 O4 Dy3 130.9(8)
C10 O4 Fe1 107.4(8)
C10' O4 Dy2 132.8(8)
C10' O4 Dy3 113.9(8)
C10' O4 Fe1 118.9(7)
C10' O4 C10 18.0(11)
N5 O12 Dy1 93.0(10)
N7 O16 Dy2 96.0(4)
C3' N1 Fe1 108.5(9)
C3' N1 C2' 111.3(10)
C3' N1 C2 132.9(11)
C3' N1 C5' 115.0(11)
C3' N1 C5 90.7(10)
C2' N1 Fe1 104.6(7)
C2' N1 C2 28.3(8)
C2' N1 C5' 112.6(11)
C2' N1 C5 133.1(12)
C2 N1 Fe1 106.7(7)
C2 N1 C5' 85.1(10)
C2 N1 C5 108.0(11)
C5' N1 Fe1 103.8(7)
C5' N1 C5 25.5(8)
C5 N1 Fe1 106.6(8)
C3 N1 Fe1 113.4(8)
C3 N1 C3' 23.4(8)
C3 N1 C2' 88.2(9)
C3 N1 C2 112.0(10)
C3 N1 C5' 130.9(12)
C3 N1 C5 109.9(11)
N7 O18 Dy2 96.0(4)
O16 N7 Dy2 58.1(3)
O17 N7 Dy2 173.4(6)
O17 N7 O16 122.2(7)
O17 N7 O18 121.9(7)
O18 N7 Dy2 58.2(3)
O18 N7 O16 115.9(6)
N8 O21 Dy3 95.9(5)
N9 O24 Dy3 95.1(5)
N8 O23 Dy3 96.3(5)
C16 N3 Fe2 105.6(5)
C14 N3 Fe2 110.5(5)
C14 N3 C16 111.0(6)
C12 N3 Fe2 106.1(4)
C12 N3 C16 112.2(6)
C12 N3 C14 111.2(6)
O10 N5 Dy1 59.0(3)
O10 N5 O12 119.5(11)
O10 N5 O11 119.7(14)
O10 N5 O11' 123.0(14)
O10 N5 O12' 115.4(11)
O12 N5 Dy1 61.0(9)
O12 N5 O12' 17.1(11)
O11 N5 Dy1 168.0(10)
O11 N5 O12 117.1(16)
O11 N5 O12' 124.8(16)
O11' N5 Dy1 172.3(10)
O11' N5 O12 117.5(17)
O11' N5 O11 19.6(14)
O11' N5 O12' 118.8(16)
O12' N5 Dy1 57.2(10)
C18 N4 Fe2 105.8(4)
C18 N4 C13 110.1(6)
C18 N4 C20 111.7(6)
C13 N4 Fe2 112.0(4)
C20 N4 Fe2 108.9(4)
C20 N4 C13 108.2(6)
O5 C17 C18 109.8(6)
N9 O26 Dy3 96.5(5)
O13 N6 Dy1 57.8(4)
O13 N6 O15 116.8(6)
O15 N6 Dy1 59.1(4)
O14 N6 Dy1 176.9(5)
O14 N6 O13 121.4(6)
O14 N6 O15 121.8(6)
C4' N2 Fe1 113.8(8)
C4' N2 C9' 110.4(10)
C4' N2 C7' 111.2(9)
C4' N2 C7 80.3(9)
C4' N2 C9 128.7(11)
C4' N2 C4 23.5(8)
C9' N2 Fe1 101.3(7)
C9' N2 C7' 107.5(10)
C9' N2 C7 146.7(11)
C7' N2 Fe1 112.0(6)
C7' N2 C7 41.4(8)
C7 N2 Fe1 102.7(7)
C9 N2 Fe1 112.0(7)
C9 N2 C9' 37.7(8)
C9 N2 C7' 70.0(9)
C9 N2 C7 110.8(10)
C4 N2 Fe1 112.1(8)
C4 N2 C9' 88.6(10)
C4 N2 C7' 128.5(10)
C4 N2 C7 103.3(9)
C4 N2 C9 114.9(10)
O6 C11 C12 108.3(6)
N4 C18 C17 111.6(6)
C14 C13 N4 111.6(6)
O8 C19 C20 108.8(6)
O7 C15 C16 108.6(6)
O1 C8 C7' 109.1(7)
O1 C8 C7 115.1(8)
C7 C8 C7' 42.5(9)
O24 N9 Dy3 59.4(4)
O24 N9 O25 118.8(16)
O24 N9 O25' 121.4(15)
O26 N9 Dy3 58.5(4)
O26 N9 O24 117.7(7)
O26 N9 O25 122.1(16)
O26 N9 O25' 117.4(14)
O25 N9 Dy3 173.2(10)
O25 N9 O25' 29.8(12)
O25' N9 Dy3 157.0(12)
N3 C16 C15 108.2(6)
C21 O19 Dy2 132.2(15)
N4 C20 C19 110.2(6)
N3 C14 C13 109.1(7)
N3 C12 C11 107.7(6)
O21 N8 O23 117.4(7)
O22 N8 O21 110.8(15)
O22 N8 O23 131.5(15)
O22' N8 O21 130.5(16)
O22' N8 O23 111.8(15)
O22' N8 O22 21.6(19)
O2 C1 C2 111.9(11)
O3 C6' C5' 107.9(12)
N1 C3' C4' 112.3(13)
N2 C4' C3' 109.7(13)
N2 C9' C10' 115.4(12)
C8 C7' N2 110.3(8)
C8 C7 N2 110.3(8)
N2 C9 C10 104.6(12)
N2 C4 C3 116.8(14)
N1 C2' C1' 110.2(11)
N1 C2 C1 107.7(11)
N1 C5' C6' 109.1(12)
N1 C5 C6 109.1(12)
N1 C3 C4 108.8(12)
C21' O19' Dy2 140.0(14)
O3 C6 C5 111.6(12)
O2 C1' C2' 107.6(11)
O4 C10 C9 108.1(11)
N5 O12' Dy1 96.9(10)
O4 C10' C9' 104.4(11)

loop_
_geom_bond_atom_site_label_1
_geom_bond_atom_site_label_2
_geom_bond_distance
Dy1 O6 2.309(5)
Dy1 O9 2.454(5)
Dy1 O5 2.421(5)
Dy1 O1 2.454(5)
Dy1 O13 2.486(5)
Dy1 O10 2.502(5)
Dy1 O2 2.289(5)
Dy1 O15 2.513(5)
Dy1 O12 2.55(2)
Dy1 N5 2.906(7)
Dy1 N6 2.917(7)
Dy1 O12' 2.46(2)
Dy2 Fe1 3.2626(10)
Dy2 O9 2.623(5)
Dy2 O3 2.283(5)
Dy2 O8 2.478(5)
Dy2 O7 2.297(5)
Dy2 O4 2.444(5)
Dy2 O16 2.494(5)
Dy2 O20 2.418(6)
Dy2 O18 2.496(5)
Dy2 N7 2.920(7)
Dy2 O19 2.503(19)
Dy2 O19' 2.547(17)
Dy3 Fe1 3.3233(11)
Dy3 Fe2 3.3249(11)
Dy3 O9 2.448(5)
Dy3 O5 2.328(5)
Dy3 O1 2.344(5)
Dy3 O8 2.344(5)
Dy3 O4 2.332(5)
Dy3 O21 2.578(6)
Dy3 O24 2.539(6)
Dy3 O23 2.563(6)
Dy3 O26 2.521(6)
Dy3 N9 2.936(7)
Fe1 O9 2.024(5)
Fe1 O1 2.231(5)
Fe1 O3 1.954(5)
Fe1 O2 1.963(5)
Fe1 O4 2.210(5)
Fe1 N1 2.390(6)
Fe1 N2 2.262(6)
Fe2 O6 1.981(5)
Fe2 O9 2.043(5)
Fe2 O5 2.251(5)
Fe2 O8 2.157(6)
Fe2 O7 1.965(5)
Fe2 N3 2.385(6)
Fe2 N4 2.241(6)
O6 C11 1.397(9)
O5 C17 1.432(8)
O1 C8 1.440(9)
O3 C6' 1.396(11)
O3 C6 1.405(11)
O13 N6 1.270(8)
O8 C19 1.445(8)
O7 C15 1.420(9)
O10 N5 1.251(8)
O2 C1 1.409(11)
O2 C1' 1.404(11)
O15 N6 1.273(8)
O4 C10 1.440(11)
O4 C10' 1.436(11)
O12 N5 1.271(10)
O14 N6 1.220(8)
O16 N7 1.280(8)
N1 C3' 1.460(12)
N1 C2' 1.475(12)
N1 C2 1.477(12)
N1 C5' 1.483(11)
N1 C5 1.487(12)
N1 C3 1.459(12)
O17 N7 1.213(8)
O18 N7 1.279(9)
O21 N8 1.272(10)
O24 N9 1.268(9)
O11 N5 1.259(10)
O23 N8 1.283(10)
N3 C16 1.490(9)
N3 C14 1.486(9)
N3 C12 1.472(10)
N5 O11' 1.254(10)
N5 O12' 1.278(10)
N4 C18 1.483(9)
N4 C13 1.502(9)
N4 C20 1.499(10)
C17 C18 1.517(11)
O26 N9 1.249(10)
N2 C4' 1.469(12)
N2 C9' 1.490(12)
N2 C7' 1.511(12)
N2 C7 1.521(12)
N2 C9 1.489(12)
N2 C4 1.478(12)
C11 C12 1.515(10)
C13 C14 1.496(12)
C19 C20 1.505(11)
C15 C16 1.508(11)
C8 C7' 1.484(14)
C8 C7 1.473(14)
O22 N8 1.247(12)
N9 O25 1.277(12)
N9 O25' 1.280(12)
O19 C21 1.425(16)
N8 O22' 1.247(12)
C1 C2 1.500(14)
C6' C5' 1.499(14)
C3' C4' 1.509(14)
C9' C10' 1.530(15)
O27 C22 1.39(4)
C9 C10 1.528(15)
C4 C3 1.508(14)
C2' C1' 1.498(14)
C5 C6 1.502(14)
O19' C21' 1.424(16)
